data_7239247
loop_
_publ_author_name
'Shankar, Krapa'
'Das, Babulal'
'Baruah, Jubaraj B.'

_publ_section_title
;
 Organic cations controlling the nuclearity of copper(ii)
 2,5-pyridinedicarboxylates
;
_journal_issue 48
_journal_name_full 'RSC Advances'
_journal_page_first 26220
_journal_paper_doi 10.1039/c3ra44008g
_journal_volume 3
_journal_year 2013
_chemical_formula_sum 'C28 H44 Cu N6 O16'
_chemical_formula_weight 784.23
_space_group_IT_number 14
_space_group_name_Hall '-P 2yab'
_space_group_name_H-M_alt 'P 1 21/a 1'
_symmetry_cell_setting monoclinic
_symmetry_space_group_name_H-M 'P 1 21/a 1'
_atom_sites_solution_hydrogens geom
_atom_sites_solution_primary direct
_atom_sites_solution_secondary difmap
_audit_creation_method SHELXL-97
_cell_angle_alpha 90.00
_cell_angle_beta 116.278(5)
_cell_angle_gamma 90.00
_cell_formula_units_Z 2
_cell_length_a 14.0765(7)
_cell_length_b 9.4805(3)
_cell_length_c 15.3959(6)
_cell_measurement_temperature 296(2)
_cell_volume 1842.29(15)
_computing_cell_refinement 'Bruker SMART'
_computing_data_collection 'Bruker SMART'
_computing_data_reduction 'Bruker SAINT'
_computing_molecular_graphics 'Bruker SHELXTL'
_computing_publication_material 'Bruker SHELXTL'
_computing_structure_refinement 'SHELXL-97 (Sheldrick, 1997)'
_computing_structure_solution 'SHELXS-97 (Sheldrick, 1990)'
_diffrn_ambient_temperature 296(2)
_diffrn_measured_fraction_theta_full 0.999
_diffrn_measured_fraction_theta_max 0.999
_diffrn_measurement_device_type 'CCD area detector'
_diffrn_measurement_method 'phi and omega scans'
_diffrn_radiation_monochromator graphite
_diffrn_radiation_source 'fine-focus sealed tube'
_diffrn_radiation_type MoK\a
_diffrn_radiation_wavelength 0.71073
_diffrn_reflns_av_R_equivalents 0.0253
_diffrn_reflns_av_sigmaI/netI 0.0450
_diffrn_reflns_limit_h_max 16
_diffrn_reflns_limit_h_min -16
_diffrn_reflns_limit_k_max 10
_diffrn_reflns_limit_k_min -11
_diffrn_reflns_limit_l_max 16
_diffrn_reflns_limit_l_min -18
_diffrn_reflns_number 6878
_diffrn_reflns_theta_full 25.00
_diffrn_reflns_theta_max 25.00
_diffrn_reflns_theta_min 2.89
_exptl_absorpt_coefficient_mu 0.670
_exptl_absorpt_correction_type none
_exptl_crystal_colour blue
_exptl_crystal_density_diffrn 1.414
_exptl_crystal_density_method 'not measured'
_exptl_crystal_description plates
_exptl_crystal_F_000 822
_exptl_crystal_size_max 0.26
_exptl_crystal_size_mid 0.18
_exptl_crystal_size_min 0.10
_refine_diff_density_max 0.609
_refine_diff_density_min -0.271
_refine_diff_density_rms 0.061
_refine_ls_extinction_method none
_refine_ls_goodness_of_fit_ref 0.955
_refine_ls_hydrogen_treatment mixed
_refine_ls_matrix_type full
_refine_ls_number_parameters 265
_refine_ls_number_reflns 3251
_refine_ls_number_restraints 6
_refine_ls_restrained_S_all 0.954
_refine_ls_R_factor_all 0.0687
_refine_ls_R_factor_gt 0.0505
_refine_ls_shift/su_max 0.003
_refine_ls_shift/su_mean 0.000
_refine_ls_structure_factor_coef Fsqd
_refine_ls_weighting_details 'calc w=1/[\s^2^(Fo^2^)+(0.0890P)^2^+1.6373P] where P=(Fo^2^+2Fc^2^)/3'
_refine_ls_weighting_scheme calc
_refine_ls_wR_factor_gt 0.1402
_refine_ls_wR_factor_ref 0.1596
_reflns_number_gt 2458
_reflns_number_total 3251
_reflns_threshold_expression >2sigma(I)
_cod_data_source_file c3ra44008g.txt
_cod_data_source_block 25pdccu-aba
_cod_depositor_comments
;
The following automatic conversions were performed:

data item '_symmetry_cell_setting' value 'Monoclinic' was changed to
'monoclinic' in accordance with the
/home/saulius/struct/COD-crude-data/automatic-downloads/DataCite-retrospective/RSC/depositions/lib/dictionaries/cif_core.dic
dictionary named 'cif_core.dic' version 2.4.2 last updated on
2011-04-26.

Automatic conversion script
Id: cif_fix_values 6909 2019-04-08 15:41:33Z antanas 
;
_cod_original_cell_volume 1842.29(13)
_cod_original_sg_symbol_H-M P21/a
_cod_database_code 7239247

loop_
_symmetry_equiv_pos_as_xyz
'x, y, z'
'-x+1/2, y+1/2, -z'
'-x, -y, -z'
'x-1/2, -y-1/2, z'

loop_
_atom_site_label
_atom_site_type_symbol
_atom_site_fract_x
_atom_site_fract_y
_atom_site_fract_z
_atom_site_U_iso_or_equiv
_atom_site_adp_type
_atom_site_occupancy
_atom_site_symmetry_multiplicity
_atom_site_calc_flag
_atom_site_refinement_flags
C1 C 0.4745(3) 0.2739(4) 0.5427(2) 0.0379(8) Uani 1 1 d .
C2 C 0.4030(2) 0.2596(4) 0.4354(2) 0.0339(8) Uani 1 1 d .
C3 C 0.3494(3) 0.3683(4) 0.3755(2) 0.0385(8) Uani 1 1 d .
H3 H 0.3515 0.4584 0.4001 0.046 Uiso 1 1 calc R
C4 C 0.2918(3) 0.3416(4) 0.2772(2) 0.0388(8) Uani 1 1 d .
H4 H 0.2565 0.4147 0.2350 0.047 Uiso 1 1 calc R
C5 C 0.2870(2) 0.2067(4) 0.2424(2) 0.0338(8) Uani 1 1 d .
C6 C 0.3428(2) 0.1016(4) 0.3076(2) 0.0348(8) Uani 1 1 d .
H6 H 0.3402 0.0100 0.2849 0.042 Uiso 1 1 calc R
C7 C 0.2268(2) 0.1709(4) 0.1357(2) 0.0380(8) Uani 1 1 d .
C8 C 0.5430(3) 0.6216(5) 0.9119(3) 0.0490(10) Uani 1 1 d .
H8A H 0.5586 0.6845 0.9662 0.059 Uiso 1 1 calc R
H8B H 0.4922 0.5521 0.9116 0.059 Uiso 1 1 calc R
C9 C 0.4942(3) 0.7049(4) 0.8198(2) 0.0397(8) Uani 1 1 d .
C10 C 0.4467(3) 0.6393(4) 0.7301(3) 0.0408(8) Uani 1 1 d .
H10 H 0.4454 0.5413 0.7272 0.049 Uiso 1 1 calc R
C11 C 0.4012(3) 0.7154(4) 0.6451(3) 0.0411(8) Uani 1 1 d .
H11 H 0.3709 0.6686 0.5860 0.049 Uiso 1 1 calc R
C12 C 0.4007(3) 0.8622(4) 0.6476(2) 0.0377(8) Uani 1 1 d .
C13 C 0.4479(3) 0.9293(4) 0.7364(3) 0.0437(9) Uani 1 1 d .
H13 H 0.4487 1.0273 0.7392 0.052 Uiso 1 1 calc R
C14 C 0.4940(3) 0.8515(4) 0.8210(3) 0.0438(9) Uani 1 1 d .
H14 H 0.5255 0.8984 0.8801 0.053 Uiso 1 1 calc R
Cu1 Cu 0.5000 0.0000 0.5000 0.0480(3) Uani 1 2 d S
H6OA H 0.808(4) 0.118(3) 0.832(4) 0.100(19) Uiso 1 1 d D
H7OA H 0.581(3) 0.207(6) 0.959(2) 0.11(2) Uiso 1 1 d D
H8OA H 0.566(3) 0.356(6) 0.720(2) 0.096(18) Uiso 1 1 d D
H6OB H 0.853(9) 0.281(10) 0.850(8) 0.36(8) Uiso 1 1 d D
H7OB H 0.560(4) 0.242(6) 0.859(4) 0.11(2) Uiso 1 1 d D
H8OB H 0.679(3) 0.284(6) 0.794(5) 0.14(3) Uiso 1 1 d D
N1 N 0.4003(2) 0.1275(3) 0.40191(18) 0.0352(6) Uani 1 1 d .
N2 N 0.6418(2) 0.5484(3) 0.9255(2) 0.0397(7) Uani 1 1 d .
H2A H 0.6270 0.4852 0.8785 0.060 Uiso 1 1 calc R
H2B H 0.6698 0.5049 0.9826 0.060 Uiso 1 1 calc R
H2C H 0.6878 0.6112 0.9235 0.060 Uiso 1 1 calc R
N3 N 0.3569(2) 0.9402(4) 0.5612(2) 0.0483(8) Uani 1 1 d .
H3A H 0.3592 1.0309 0.5632 0.058 Uiso 1 1 calc R
H3B H 0.3277 0.8974 0.5064 0.058 Uiso 1 1 calc R
O1 O 0.5338(2) 0.1684(3) 0.58189(17) 0.0513(7) Uani 1 1 d .
O2 O 0.4718(2) 0.3816(3) 0.58574(18) 0.0521(7) Uani 1 1 d .
O3 O 0.2051(2) 0.0446(3) 0.11353(17) 0.0488(7) Uani 1 1 d .
O4 O 0.2031(2) 0.2716(3) 0.07669(18) 0.0539(7) Uani 1 1 d .
O5 O 0.7894(4) 0.2461(5) 0.6122(3) 0.0894(12) Uani 1 1 d D
O6 O 0.8090(3) 0.2091(4) 0.8060(2) 0.0685(9) Uani 1 1 d D
O7 O 0.5252(2) 0.2246(4) 0.8983(2) 0.0729(9) Uani 1 1 d D
O8 O 0.6192(3) 0.3396(4) 0.7828(2) 0.0623(8) Uani 1 1 d D
H5OB H 0.853(5) 0.192(10) 0.637(8) 0.25(6) Uiso 1 1 d D
H5OA H 0.731(2) 0.288(4) 0.618(3) 0.043(11) Uiso 1 1 d D

loop_
_atom_site_aniso_label
_atom_site_aniso_U_11
_atom_site_aniso_U_22
_atom_site_aniso_U_33
_atom_site_aniso_U_23
_atom_site_aniso_U_13
_atom_site_aniso_U_12
C1 0.0429(18) 0.0400(19) 0.0293(18) -0.0083(16) 0.0147(15) -0.0073(16)
C2 0.0346(16) 0.0395(19) 0.0284(17) -0.0052(15) 0.0146(14) -0.0052(15)
C3 0.0440(19) 0.0361(18) 0.0377(19) -0.0051(16) 0.0201(16) -0.0007(16)
C4 0.0339(17) 0.045(2) 0.0347(19) 0.0052(16) 0.0127(15) 0.0009(16)
C5 0.0294(15) 0.045(2) 0.0256(17) -0.0005(15) 0.0106(13) -0.0048(15)
C6 0.0370(17) 0.0383(18) 0.0259(17) -0.0039(14) 0.0109(14) -0.0044(15)
C7 0.0313(16) 0.054(2) 0.0247(17) 0.0010(17) 0.0092(14) -0.0036(16)
C8 0.050(2) 0.060(2) 0.040(2) 0.0129(19) 0.0226(17) 0.0117(19)
C9 0.0391(18) 0.051(2) 0.0330(18) 0.0043(17) 0.0199(15) 0.0075(17)
C10 0.0438(19) 0.0390(19) 0.041(2) 0.0025(16) 0.0199(16) 0.0044(16)
C11 0.0418(19) 0.047(2) 0.0313(18) -0.0053(16) 0.0131(15) 0.0024(17)
C12 0.0369(17) 0.043(2) 0.0321(18) 0.0035(16) 0.0145(15) 0.0031(16)
C13 0.048(2) 0.040(2) 0.042(2) -0.0010(17) 0.0188(17) 0.0002(17)
C14 0.0413(19) 0.056(2) 0.0295(18) -0.0065(17) 0.0119(15) 0.0029(18)
Cu1 0.0585(4) 0.0395(4) 0.0232(4) -0.0050(3) -0.0025(3) 0.0060(3)
N1 0.0368(14) 0.0388(16) 0.0239(14) -0.0030(12) 0.0080(12) -0.0025(12)
N2 0.0431(16) 0.0431(16) 0.0272(15) 0.0043(13) 0.0105(12) -0.0009(14)
N3 0.0570(19) 0.0484(18) 0.0325(16) 0.0094(15) 0.0135(14) 0.0007(16)
O1 0.0605(16) 0.0458(15) 0.0269(13) -0.0075(12) 0.0004(12) 0.0045(13)
O2 0.0663(17) 0.0488(15) 0.0338(14) -0.0123(12) 0.0154(12) 0.0015(13)
O3 0.0561(16) 0.0535(16) 0.0257(13) -0.0060(12) 0.0082(11) -0.0066(13)
O4 0.0505(15) 0.0675(18) 0.0290(13) 0.0102(13) 0.0042(11) -0.0116(14)
O5 0.095(3) 0.104(3) 0.062(2) 0.001(2) 0.029(2) -0.022(3)
O6 0.0698(19) 0.070(2) 0.0585(19) 0.0114(17) 0.0217(16) -0.0002(17)
O7 0.0521(17) 0.098(3) 0.0529(19) -0.0076(19) 0.0088(15) -0.0036(18)
O8 0.073(2) 0.071(2) 0.0351(16) -0.0070(15) 0.0173(15) 0.0105(17)

loop_
_atom_type_symbol
_atom_type_description
_atom_type_scat_dispersion_real
_atom_type_scat_dispersion_imag
_atom_type_scat_source
C C 0.0033 0.0016 'International Tables Vol C Tables 4.2.6.8 and 6.1.1.4'
H H 0.0000 0.0000 'International Tables Vol C Tables 4.2.6.8 and 6.1.1.4'
N N 0.0061 0.0033 'International Tables Vol C Tables 4.2.6.8 and 6.1.1.4'
O O 0.0106 0.0060 'International Tables Vol C Tables 4.2.6.8 and 6.1.1.4'
Cu Cu 0.3201 1.2651 'International Tables Vol C Tables 4.2.6.8 and 6.1.1.4'

loop_
_geom_angle_atom_site_label_1
_geom_angle_atom_site_label_2
_geom_angle_atom_site_label_3
_geom_angle
_geom_angle_site_symmetry_1
_geom_angle_site_symmetry_3
O2 C1 O1 124.7(3) . .
O2 C1 C2 120.0(3) . .
O1 C1 C2 115.3(3) . .
N1 C2 C3 122.0(3) . .
N1 C2 C1 113.1(3) . .
C3 C2 C1 124.8(3) . .
C2 C3 C4 118.7(3) . .
C2 C3 H3 120.7 . .
C4 C3 H3 120.7 . .
C5 C4 C3 119.9(3) . .
C5 C4 H4 120.1 . .
C3 C4 H4 120.1 . .
C4 C5 C6 118.2(3) . .
C4 C5 C7 122.5(3) . .
C6 C5 C7 119.3(3) . .
N1 C6 C5 122.1(3) . .
N1 C6 H6 118.9 . .
C5 C6 H6 118.9 . .
O3 C7 O4 125.2(3) . .
O3 C7 C5 117.6(3) . .
O4 C7 C5 117.1(3) . .
N2 C8 C9 112.8(3) . .
N2 C8 H8A 109.0 . .
C9 C8 H8A 109.0 . .
N2 C8 H8B 109.0 . .
C9 C8 H8B 109.0 . .
H8A C8 H8B 107.8 . .
C10 C9 C14 117.3(3) . .
C10 C9 C8 121.5(3) . .
C14 C9 C8 121.1(3) . .
C11 C10 C9 121.8(3) . .
C11 C10 H10 119.1 . .
C9 C10 H10 119.1 . .
C10 C11 C12 120.2(3) . .
C10 C11 H11 119.9 . .
C12 C11 H11 119.9 . .
C13 C12 C11 118.8(3) . .
C13 C12 N3 120.8(3) . .
C11 C12 N3 120.4(3) . .
C12 C13 C14 120.4(4) . .
C12 C13 H13 119.8 . .
C14 C13 H13 119.8 . .
C13 C14 C9 121.5(3) . .
C13 C14 H14 119.2 . .
C9 C14 H14 119.2 . .
N1 Cu1 N1 180.00(15) . 3_656
N1 Cu1 O1 96.88(10) . 3_656
N1 Cu1 O1 83.12(10) 3_656 3_656
N1 Cu1 O1 83.12(10) . .
N1 Cu1 O1 96.88(10) 3_656 .
O1 Cu1 O1 180.00(13) 3_656 .
C6 N1 C2 119.1(3) . .
C6 N1 Cu1 127.4(2) . .
C2 N1 Cu1 112.9(2) . .
C8 N2 H2A 109.5 . .
C8 N2 H2B 109.5 . .
H2A N2 H2B 109.5 . .
C8 N2 H2C 109.5 . .
H2A N2 H2C 109.5 . .
H2B N2 H2C 109.5 . .
C12 N3 H3A 120.0 . .
C12 N3 H3B 120.0 . .
H3A N3 H3B 120.0 . .
C1 O1 Cu1 114.5(2) . .
H5OB O5 H5OA 153(7) . .
H6OA O6 H6OB 118(8) . .
H7OA O7 H7OB 103(5) . .
H8OA O8 H8OB 122(5) . .

loop_
_geom_bond_atom_site_label_1
_geom_bond_atom_site_label_2
_geom_bond_distance
_geom_bond_site_symmetry_2
C1 O2 1.227(4) .
C1 O1 1.270(4) .
C1 C2 1.513(4) .
C2 N1 1.348(4) .
C2 C3 1.366(5) .
C3 C4 1.387(5) .
C3 H3 0.9300 .
C4 C5 1.377(5) .
C4 H4 0.9300 .
C5 C6 1.385(5) .
C5 C7 1.516(4) .
C6 N1 1.336(4) .
C6 H6 0.9300 .
C7 O3 1.246(4) .
C7 O4 1.257(4) .
C8 N2 1.483(4) .
C8 C9 1.498(5) .
C8 H8A 0.9700 .
C8 H8B 0.9700 .
C9 C10 1.386(5) .
C9 C14 1.390(5) .
C10 C11 1.379(5) .
C10 H10 0.9300 .
C11 C12 1.392(5) .
C11 H11 0.9300 .
C12 C13 1.382(5) .
C12 N3 1.404(4) .
C13 C14 1.383(5) .
C13 H13 0.9300 .
C14 H14 0.9300 .
Cu1 N1 1.958(3) .
Cu1 N1 1.958(3) 3_656
Cu1 O1 1.958(2) 3_656
Cu1 O1 1.958(2) .
N2 H2A 0.8900 .
N2 H2B 0.8900 .
N2 H2C 0.8900 .
N3 H3A 0.8600 .
N3 H3B 0.8600 .
O5 H5OB 0.958(12) .
O5 H5OA 0.947(11) .
O6 H6OA 0.96(2) .
O6 H6OB 0.96(2) .
O7 H7OA 0.93(2) .
O7 H7OB 0.94(2) .
O8 H8OA 0.94(2) .
O8 H8OB 0.94(2) .

loop_
_geom_torsion_atom_site_label_1
_geom_torsion_atom_site_label_2
_geom_torsion_atom_site_label_3
_geom_torsion_atom_site_label_4
_geom_torsion
_geom_torsion_site_symmetry_1
O2 C1 C2 N1 -168.5(3) .
O1 C1 C2 N1 10.9(4) .
O2 C1 C2 C3 14.3(5) .
O1 C1 C2 C3 -166.2(3) .
N1 C2 C3 C4 -0.9(5) .
C1 C2 C3 C4 176.0(3) .
C2 C3 C4 C5 2.0(5) .
C3 C4 C5 C6 -1.5(5) .
C3 C4 C5 C7 -179.1(3) .
C4 C5 C6 N1 0.0(5) .
C7 C5 C6 N1 177.6(3) .
C4 C5 C7 O3 -163.0(3) .
C6 C5 C7 O3 19.5(4) .
C4 C5 C7 O4 17.2(5) .
C6 C5 C7 O4 -160.3(3) .
N2 C8 C9 C10 70.5(4) .
N2 C8 C9 C14 -110.2(4) .
C14 C9 C10 C11 0.4(5) .
C8 C9 C10 C11 179.7(3) .
C9 C10 C11 C12 -1.0(5) .
C10 C11 C12 C13 1.0(5) .
C10 C11 C12 N3 178.4(3) .
C11 C12 C13 C14 -0.5(5) .
N3 C12 C13 C14 -177.9(3) .
C12 C13 C14 C9 -0.1(5) .
C10 C9 C14 C13 0.2(5) .
C8 C9 C14 C13 -179.1(3) .
C5 C6 N1 C2 1.1(5) .
C5 C6 N1 Cu1 -170.1(2) .
C3 C2 N1 C6 -0.6(5) .
C1 C2 N1 C6 -177.8(3) .
C3 C2 N1 Cu1 171.8(2) .
C1 C2 N1 Cu1 -5.5(3) .
N1 Cu1 N1 C6 -146(100) 3_656
O1 Cu1 N1 C6 -8.2(3) 3_656
O1 Cu1 N1 C6 171.8(3) .
N1 Cu1 N1 C2 43(100) 3_656
O1 Cu1 N1 C2 -179.8(2) 3_656
O1 Cu1 N1 C2 0.2(2) .
O2 C1 O1 Cu1 168.7(3) .
C2 C1 O1 Cu1 -10.8(4) .
N1 Cu1 O1 C1 6.2(3) .
N1 Cu1 O1 C1 -173.8(3) 3_656
O1 Cu1 O1 C1 -91(100) 3_656
